data_7206496
loop_
_publ_author_name
'Lemmerer, Andreas'
'Bernstein, Joel'
'Kahlenberg, Volker'

_publ_section_title
;
 Covalent assistance in supramolecular synthesis: in situ modification
 and masking of the hydrogen bonding functionality of the
 supramolecular reagent isoniazid in co-crystals
;
_journal_issue 19
_journal_name_full CrystEngComm
_journal_page_first 5692
_journal_paper_doi 10.1039/c1ce05152k
_journal_volume 13
_journal_year 2011
_chemical_formula_moiety 'C13 H17 N3 O, C7 H6 O3, H2 O'
_chemical_formula_sum 'C20 H25 N3 O5'
_chemical_formula_weight 387.43
_chemical_name_systematic
;
(N'-(cycloheptylidene)isonicotinohydrazide) . (3-hydroxybenzoic acid) . (H2O)
;
_space_group_IT_number 14
_symmetry_cell_setting monoclinic
_symmetry_space_group_name_Hall '-P 2yn'
_symmetry_space_group_name_H-M 'P 1 21/n 1'
_atom_sites_solution_hydrogens geom
_atom_sites_solution_primary direct
_atom_sites_solution_secondary difmap
_audit_conform_dict_location ftp://ftp.iucr.org/pub/cif_core.dic
_audit_conform_dict_name cif_core.dic
_audit_conform_dict_version 2.3
_audit_creation_date 2010-03-20T12:16:50-00:00
_audit_creation_method 'WinGX routine CIF_UPDATE'
_cell_angle_alpha 90
_cell_angle_beta 91.109(5)
_cell_angle_gamma 90
_cell_formula_units_Z 4
_cell_length_a 6.3127(4)
_cell_length_b 11.4293(6)
_cell_length_c 26.1598(15)
_cell_measurement_reflns_used 5507
_cell_measurement_temperature 100(2)
_cell_measurement_theta_max 67.2837
_cell_measurement_theta_min 3.3783
_cell_volume 1887.07(19)
_computing_cell_refinement
;
CrysAlisPro, Oxford Diffraction Ltd.,
Version 1.171.33.32 (release 27-01-2009 CrysAlis171 .NET)
(compiled Jan 27 2009,14:17:37)
;
_computing_data_collection
;
CrysAlisPro, Oxford Diffraction Ltd.,
Version 1.171.33.32 (release 27-01-2009 CrysAlis171 .NET)
(compiled Jan 27 2009,14:17:37)
;
_computing_data_reduction
;
CrysAlisPro, Oxford Diffraction Ltd.,
Version 1.171.33.32 (release 27-01-2009 CrysAlis171 .NET)
(compiled Jan 27 2009,14:17:37)
;
_computing_molecular_graphics
;
Ortep-3 for Windows (Farrugia, 1997) and DIAMOND (Brandenburg, 1999)
;
_computing_publication_material
;
WinGX publication routines (Farrugia, 1999) and PLATON (Spek, 2003)
;
_computing_structure_refinement 'SHELXL-97 (Sheldrick, 2008)'
_computing_structure_solution 'SHELXS-97 (Sheldrick, 2008)'
_diffrn_ambient_temperature 100(2)
_diffrn_detector_area_resol_mean 10.3822
_diffrn_measured_fraction_theta_full 0.999
_diffrn_measured_fraction_theta_max 0.999
_diffrn_measurement_device_type 'Goniometer Xcalibur, detector: Ruby (Gemini ultra Mo)'
_diffrn_measurement_method '\w scans'
_diffrn_radiation_monochromator graphite
_diffrn_radiation_type CuK\a
_diffrn_radiation_wavelength 1.5418
_diffrn_reflns_av_R_equivalents 0.0381
_diffrn_reflns_av_unetI/netI 0.0292
_diffrn_reflns_limit_h_max 7
_diffrn_reflns_limit_h_min -6
_diffrn_reflns_limit_k_max 13
_diffrn_reflns_limit_k_min -13
_diffrn_reflns_limit_l_max 31
_diffrn_reflns_limit_l_min -30
_diffrn_reflns_number 11880
_diffrn_reflns_theta_full 67.36
_diffrn_reflns_theta_max 67.36
_diffrn_reflns_theta_min 3.38
_diffrn_standards_number 0
_exptl_absorpt_coefficient_mu 0.817
_exptl_absorpt_correction_T_max 0.92
_exptl_absorpt_correction_T_min 0.76
_exptl_absorpt_correction_type multi-scan
_exptl_absorpt_process_details
;
CrysAlis RED, Oxford Diffraction Ltd.,
Version 1.171.33.32 (release 27-01-2009 CrysAlis171 .NET)
(compiled Jan 27 2009,14:17:37)
Empirical absorption correction using spherical harmonics,
implemented in SCALE3 ABSPACK scaling algorithm.
;
_exptl_crystal_colour colourless
_exptl_crystal_density_diffrn 1.364
_exptl_crystal_density_method 'not measured'
_exptl_crystal_description plates
_exptl_crystal_F_000 824
_exptl_crystal_size_max 0.4
_exptl_crystal_size_mid 0.36
_exptl_crystal_size_min 0.1
_refine_diff_density_max 0.238
_refine_diff_density_min -0.228
_refine_diff_density_rms 0.059
_refine_ls_extinction_method none
_refine_ls_goodness_of_fit_ref 0.984
_refine_ls_hydrogen_treatment mixed
_refine_ls_matrix_type full
_refine_ls_number_parameters 268
_refine_ls_number_reflns 3403
_refine_ls_number_restraints 0
_refine_ls_restrained_S_all 0.984
_refine_ls_R_factor_all 0.0515
_refine_ls_R_factor_gt 0.0453
_refine_ls_shift/su_max 0.001
_refine_ls_shift/su_mean 0
_refine_ls_structure_factor_coef Fsqd
_refine_ls_weighting_details 'calc w=1/[\s^2^(Fo^2^)+(0.1021P)^2^] where P=(Fo^2^+2Fc^2^)/3'
_refine_ls_weighting_scheme calc
_refine_ls_wR_factor_gt 0.1217
_refine_ls_wR_factor_ref 0.1257
_reflns_number_gt 2858
_reflns_number_total 3403
_reflns_threshold_expression >2sigma(I)
_cod_data_source_file c1ce05152k.txt
_cod_data_source_block 11
_cod_depositor_comments
;
The following automatic conversions were performed:

'_symmetry_cell_setting' value 'Monoclinic' changed to 'monoclinic'
according to /home/saulius/struct/CIF-dictionaries/cif_core.dic
dictionary named 'cif_core.dic' version 2.4.1 from 2010-06-29.

Automatic conversion script
Id: cif_fix_values 1715 2011-07-08 13:25:40Z adriana 
;
_cod_original_sg_symbol_H-M P2(1)/n
_cod_database_code 7206496

loop_
_symmetry_equiv_pos_as_xyz
'x, y, z'
'-x+1/2, y+1/2, -z+1/2'
'-x, -y, -z'
'x-1/2, -y-1/2, z-1/2'

loop_
_atom_site_label
_atom_site_type_symbol
_atom_site_fract_x
_atom_site_fract_y
_atom_site_fract_z
_atom_site_U_iso_or_equiv
_atom_site_adp_type
_atom_site_occupancy
_atom_site_symmetry_multiplicity
_atom_site_calc_flag
_atom_site_refinement_flags
C1 C 1.2172(2) -0.03476(13) 0.38614(5) 0.0180(3) Uani 1 1 d .
C2 C 1.1401(2) -0.14929(13) 0.38471(6) 0.0181(3) Uani 1 1 d .
H2A H 1.004 -0.1665 0.3977 0.022 Uiso 1 1 calc R
C3 C 1.2630(2) -0.23804(13) 0.36428(5) 0.0177(3) Uani 1 1 d .
C4 C 1.4637(2) -0.21192(14) 0.34558(6) 0.0197(3) Uani 1 1 d .
H4 H 1.5475 -0.2722 0.3313 0.024 Uiso 1 1 calc R
C5 C 1.5404(2) -0.09862(14) 0.34780(6) 0.0209(3) Uani 1 1 d .
H5 H 1.6778 -0.0818 0.3356 0.025 Uiso 1 1 calc R
C6 C 1.4178(2) -0.00906(13) 0.36782(6) 0.0206(3) Uani 1 1 d .
H6 H 1.4703 0.0688 0.369 0.025 Uiso 1 1 calc R
C7 C 1.0883(2) 0.06317(13) 0.40713(6) 0.0198(3) Uani 1 1 d .
O1 O 0.91297(17) 0.03077(10) 0.42915(4) 0.0267(3) Uani 1 1 d .
H1 H 0.834(4) 0.109(2) 0.4456(8) 0.04 Uiso 1 1 d .
O2 O 1.14466(18) 0.16498(10) 0.40353(5) 0.0287(3) Uani 1 1 d .
O3 O 1.19658(17) -0.35099(9) 0.36121(4) 0.0206(3) Uani 1 1 d .
H3 H 1.087(3) -0.3587(18) 0.3814(9) 0.031 Uiso 1 1 d .
C8 C 0.4474(2) 0.33230(13) 0.53584(5) 0.0173(3) Uani 1 1 d .
C9 C 0.6443(2) 0.37202(13) 0.52053(6) 0.0184(3) Uani 1 1 d .
H9 H 0.6958 0.4464 0.5312 0.022 Uiso 1 1 calc R
C10 C 0.7641(2) 0.30057(14) 0.48932(6) 0.0211(3) Uani 1 1 d .
H10 H 0.899 0.3275 0.479 0.025 Uiso 1 1 calc R
C11 C 0.5065(2) 0.15869(13) 0.48768(6) 0.0220(3) Uani 1 1 d .
H11 H 0.458 0.0845 0.4761 0.026 Uiso 1 1 calc R
C12 C 0.3764(2) 0.22360(13) 0.51868(6) 0.0206(3) Uani 1 1 d .
H12 H 0.2416 0.1947 0.5281 0.025 Uiso 1 1 calc R
C13 C 0.3019(2) 0.39931(13) 0.56991(6) 0.0174(3) Uani 1 1 d .
C14 C 0.3089(2) 0.59166(13) 0.67121(6) 0.0186(3) Uani 1 1 d .
C15 C 0.5220(2) 0.56322(15) 0.69536(6) 0.0243(4) Uani 1 1 d .
H15A H 0.6318 0.5746 0.6693 0.029 Uiso 1 1 calc R
H15B H 0.5229 0.4793 0.7048 0.029 Uiso 1 1 calc R
C16 C 0.5850(2) 0.63428(14) 0.74261(6) 0.0226(3) Uani 1 1 d .
H16A H 0.7243 0.6061 0.7556 0.027 Uiso 1 1 calc R
H16B H 0.4802 0.6197 0.7696 0.027 Uiso 1 1 calc R
C17 C 0.5990(2) 0.76607(14) 0.73341(6) 0.0237(3) Uani 1 1 d .
H17A H 0.7035 0.7998 0.758 0.028 Uiso 1 1 calc R
H17B H 0.6524 0.7796 0.6986 0.028 Uiso 1 1 calc R
C18 C 0.3889(2) 0.83066(14) 0.73879(6) 0.0241(4) Uani 1 1 d .
H18A H 0.4164 0.9157 0.7362 0.029 Uiso 1 1 calc R
H18B H 0.3348 0.8154 0.7734 0.029 Uiso 1 1 calc R
C19 C 0.2158(2) 0.79852(14) 0.69971(6) 0.0228(3) Uani 1 1 d .
H19A H 0.2642 0.8213 0.6653 0.027 Uiso 1 1 calc R
H19B H 0.0881 0.8454 0.707 0.027 Uiso 1 1 calc R
C20 C 0.1526(2) 0.66853(14) 0.69825(6) 0.0209(3) Uani 1 1 d .
H20A H 0.138 0.6401 0.7337 0.025 Uiso 1 1 calc R
H20B H 0.0125 0.6612 0.6809 0.025 Uiso 1 1 calc R
N1 N 0.6978(2) 0.19530(11) 0.47320(5) 0.0219(3) Uani 1 1 d .
N2 N 0.38599(19) 0.48234(11) 0.60039(5) 0.0180(3) Uani 1 1 d .
H2 H 0.533(3) 0.5026(16) 0.6008(7) 0.022 Uiso 1 1 d .
N3 N 0.24289(18) 0.55120(11) 0.62775(5) 0.0189(3) Uani 1 1 d .
O4 O 0.11117(16) 0.37336(10) 0.57038(4) 0.0231(3) Uani 1 1 d .
O1W O 0.80467(18) 0.59397(10) 0.58636(4) 0.0226(3) Uani 1 1 d .
H1W H 0.930(4) 0.570(2) 0.5955(8) 0.034 Uiso 1 1 d .
H2W H 0.806(3) 0.671(2) 0.5878(8) 0.034 Uiso 1 1 d .

loop_
_atom_site_aniso_label
_atom_site_aniso_U_11
_atom_site_aniso_U_22
_atom_site_aniso_U_33
_atom_site_aniso_U_23
_atom_site_aniso_U_13
_atom_site_aniso_U_12
C1 0.0188(7) 0.0177(7) 0.0176(7) -0.0007(5) 0.0001(5) 0.0009(6)
C2 0.0165(7) 0.0191(7) 0.0187(7) 0.0004(5) 0.0022(5) 0.0004(5)
C3 0.0202(7) 0.0164(7) 0.0165(7) 0.0012(5) 0.0011(5) 0.0000(6)
C4 0.0194(7) 0.0216(8) 0.0182(7) 0.0006(5) 0.0022(5) 0.0049(6)
C5 0.0172(7) 0.0261(8) 0.0196(7) 0.0033(6) 0.0027(6) -0.0002(6)
C6 0.0212(7) 0.0187(7) 0.0219(8) 0.0016(6) -0.0001(6) -0.0026(6)
C7 0.0210(7) 0.0177(8) 0.0206(7) -0.0020(6) -0.0023(6) 0.0003(6)
O1 0.0256(6) 0.0202(6) 0.0346(7) -0.0053(5) 0.0090(5) 0.0024(4)
O2 0.0289(6) 0.0170(6) 0.0403(7) -0.0032(5) 0.0014(5) -0.0006(4)
O3 0.0225(5) 0.0150(5) 0.0245(6) -0.0009(4) 0.0058(4) 0.0002(4)
C8 0.0181(7) 0.0177(7) 0.0160(7) 0.0010(5) -0.0001(5) 0.0021(5)
C9 0.0193(7) 0.0183(7) 0.0176(7) 0.0004(6) 0.0011(6) 0.0003(5)
C10 0.0193(7) 0.0222(8) 0.0217(8) -0.0010(6) 0.0022(6) 0.0018(6)
C11 0.0251(8) 0.0180(7) 0.0228(8) -0.0016(6) -0.0006(6) 0.0003(6)
C12 0.0208(7) 0.0196(7) 0.0214(7) -0.0021(6) 0.0019(6) -0.0014(6)
C13 0.0185(7) 0.0165(7) 0.0173(7) 0.0002(5) 0.0008(5) 0.0004(5)
C14 0.0188(7) 0.0180(7) 0.0190(7) -0.0011(6) 0.0040(5) -0.0018(6)
C15 0.0212(7) 0.0273(8) 0.0244(8) -0.0056(6) -0.0004(6) 0.0043(6)
C16 0.0211(7) 0.0275(8) 0.0193(8) -0.0013(6) 0.0001(6) 0.0014(6)
C17 0.0199(7) 0.0296(9) 0.0215(8) -0.0003(6) 0.0005(6) -0.0037(6)
C18 0.0253(8) 0.0222(8) 0.0250(8) -0.0044(6) 0.0040(6) -0.0020(6)
C19 0.0199(7) 0.0230(8) 0.0255(8) -0.0033(6) 0.0035(6) 0.0031(6)
C20 0.0171(7) 0.0251(8) 0.0207(8) -0.0047(6) 0.0040(6) 0.0000(6)
N1 0.0237(6) 0.0208(6) 0.0212(7) -0.0020(5) 0.0008(5) 0.0055(5)
N2 0.0152(6) 0.0203(6) 0.0187(6) -0.0039(5) 0.0028(5) 0.0013(5)
N3 0.0184(6) 0.0180(6) 0.0203(6) -0.0037(5) 0.0046(5) 0.0013(5)
O4 0.0160(5) 0.0252(6) 0.0284(6) -0.0058(4) 0.0048(4) -0.0038(4)
O1W 0.0201(5) 0.0157(6) 0.0319(6) -0.0007(4) -0.0001(4) -0.0003(4)

loop_
_atom_type_symbol
_atom_type_description
_atom_type_scat_dispersion_real
_atom_type_scat_dispersion_imag
_atom_type_scat_source
C C 0.0181 0.0091 'International Tables Vol C Tables 4.2.6.8 and 6.1.1.4'
H H 0 0 'International Tables Vol C Tables 4.2.6.8 and 6.1.1.4'
N N 0.0311 0.018 'International Tables Vol C Tables 4.2.6.8 and 6.1.1.4'
O O 0.0492 0.0322 'International Tables Vol C Tables 4.2.6.8 and 6.1.1.4'

loop_
_geom_angle_atom_site_label_1
_geom_angle_atom_site_label_2
_geom_angle_atom_site_label_3
_geom_angle
C6 C1 C2 120.45(14)
C6 C1 C7 118.25(13)
C2 C1 C7 121.30(13)
C3 C2 C1 119.82(13)
C3 C2 H2A 120.1
C1 C2 H2A 120.1
O3 C3 C2 122.82(13)
O3 C3 C4 117.54(13)
C2 C3 C4 119.64(14)
C5 C4 C3 120.25(14)
C5 C4 H4 119.9
C3 C4 H4 119.9
C4 C5 C6 120.50(14)
C4 C5 H5 119.7
C6 C5 H5 119.7
C5 C6 C1 119.32(14)
C5 C6 H6 120.3
C1 C6 H6 120.3
O2 C7 O1 123.57(14)
O2 C7 C1 121.58(14)
O1 C7 C1 114.85(13)
C7 O1 H1 109.5(12)
C3 O3 H3 107.7(14)
C9 C8 C12 118.87(13)
C9 C8 C13 124.42(13)
C12 C8 C13 116.71(13)
C10 C9 C8 118.53(14)
C10 C9 H9 120.7
C8 C9 H9 120.7
N1 C10 C9 122.88(14)
N1 C10 H10 118.6
C9 C10 H10 118.6
N1 C11 C12 123.21(14)
N1 C11 H11 118.4
C12 C11 H11 118.4
C11 C12 C8 118.51(14)
C11 C12 H12 120.7
C8 C12 H12 120.7
O4 C13 N2 122.43(13)
O4 C13 C8 119.27(13)
N2 C13 C8 118.25(12)
N3 C14 C20 114.79(13)
N3 C14 C15 124.19(13)
C20 C14 C15 120.99(13)
C14 C15 C16 116.12(13)
C14 C15 H15A 108.3
C16 C15 H15A 108.3
C14 C15 H15B 108.3
C16 C15 H15B 108.3
H15A C15 H15B 107.4
C15 C16 C17 114.35(13)
C15 C16 H16A 108.7
C17 C16 H16A 108.7
C15 C16 H16B 108.7
C17 C16 H16B 108.7
H16A C16 H16B 107.6
C18 C17 C16 114.14(13)
C18 C17 H17A 108.7
C16 C17 H17A 108.7
C18 C17 H17B 108.7
C16 C17 H17B 108.7
H17A C17 H17B 107.6
C17 C18 C19 115.70(13)
C17 C18 H18A 108.4
C19 C18 H18A 108.4
C17 C18 H18B 108.4
C19 C18 H18B 108.4
H18A C18 H18B 107.4
C18 C19 C20 115.53(13)
C18 C19 H19A 108.4
C20 C19 H19A 108.4
C18 C19 H19B 108.4
C20 C19 H19B 108.4
H19A C19 H19B 107.5
C14 C20 C19 113.73(12)
C14 C20 H20A 108.8
C19 C20 H20A 108.8
C14 C20 H20B 108.8
C19 C20 H20B 108.8
H20A C20 H20B 107.7
C10 N1 C11 117.99(13)
C10 N1 H1 124.4(9)
C11 N1 H1 117.2(9)
C13 N2 N3 116.60(12)
C13 N2 H2 123.4(11)
N3 N2 H2 119.5(11)
C14 N3 N2 116.75(12)
H1W O1W H2W 107(2)

loop_
_geom_bond_atom_site_label_1
_geom_bond_atom_site_label_2
_geom_bond_distance
C1 C6 1.394(2)
C1 C2 1.397(2)
C1 C7 1.495(2)
C2 C3 1.390(2)
C2 H2A 0.95
C3 O3 1.3593(18)
C3 C4 1.399(2)
C4 C5 1.383(2)
C4 H4 0.95
C5 C6 1.392(2)
C5 H5 0.95
C6 H6 0.95
C7 O2 1.2210(19)
C7 O1 1.3109(19)
O1 H1 1.11(2)
O3 H3 0.88(2)
C8 C9 1.389(2)
C8 C12 1.392(2)
C8 C13 1.502(2)
C9 C10 1.389(2)
C9 H9 0.95
C10 N1 1.339(2)
C10 H10 0.95
C11 N1 1.339(2)
C11 C12 1.381(2)
C11 H11 0.95
C12 H12 0.95
C13 O4 1.2400(18)
C13 N2 1.3423(19)
C14 N3 1.289(2)
C14 C20 1.508(2)
C14 C15 1.510(2)
C15 C16 1.525(2)
C15 H15A 0.99
C15 H15B 0.99
C16 C17 1.528(2)
C16 H16A 0.99
C16 H16B 0.99
C17 C18 1.527(2)
C17 H17A 0.99
C17 H17B 0.99
C18 C19 1.527(2)
C18 H18A 0.99
C18 H18B 0.99
C19 C20 1.539(2)
C19 H19A 0.99
C19 H19B 0.99
C20 H20A 0.99
C20 H20B 0.99
N1 H1 1.50(2)
N2 N3 1.4045(16)
N2 H2 0.954(19)
O1W H1W 0.87(2)
O1W H2W 0.88(2)

loop_
_geom_hbond_atom_site_label_D
_geom_hbond_atom_site_label_H
_geom_hbond_atom_site_label_A
_geom_hbond_distance_DH
_geom_hbond_distance_HA
_geom_hbond_distance_DA
_geom_hbond_angle_DHA
_geom_hbond_site_symmetry_A
O1 H1 N1 1.11(2) 1.50(2) 2.6019(16) 168(2) .
C10 H10 O2 0.95 3.14 3.6633(19) 116.3 .
O3 H3 O4 0.88(2) 1.80(2) 2.6789(15) 172(2) 3_656
N2 H2 O1W 0.954(19) 2.051(19) 2.9641(17) 159.6(16) .
N2 H2 O3 0.954(19) 2.616(18) 3.1786(16) 118.0(13) 3_756
O1W H1W N3 0.87(2) 2.14(2) 2.9913(17) 166(2) 1_655
O1W H1W O4 0.87(2) 2.61(2) 3.2105(16) 127.2(18) 1_655
O1W H2W O2 0.88(2) 1.92(2) 2.7855(16) 170(2) 3_766

loop_
_geom_torsion_atom_site_label_1
_geom_torsion_atom_site_label_2
_geom_torsion_atom_site_label_3
_geom_torsion_atom_site_label_4
_geom_torsion
C6 C1 C2 C3 -0.8(2)
C7 C1 C2 C3 179.11(13)
C1 C2 C3 O3 -179.25(13)
C1 C2 C3 C4 0.4(2)
O3 C3 C4 C5 -179.77(13)
C2 C3 C4 C5 0.6(2)
C3 C4 C5 C6 -1.1(2)
C4 C5 C6 C1 0.6(2)
C2 C1 C6 C5 0.3(2)
C7 C1 C6 C5 -179.60(13)
C6 C1 C7 O2 7.9(2)
C2 C1 C7 O2 -172.02(14)
C6 C1 C7 O1 -172.24(13)
C2 C1 C7 O1 7.8(2)
C12 C8 C9 C10 -1.1(2)
C13 C8 C9 C10 179.34(13)
C8 C9 C10 N1 0.3(2)
N1 C11 C12 C8 -0.1(2)
C9 C8 C12 C11 1.0(2)
C13 C8 C12 C11 -179.37(13)
C9 C8 C13 O4 160.55(14)
C12 C8 C13 O4 -19.1(2)
C9 C8 C13 N2 -22.1(2)
C12 C8 C13 N2 158.24(14)
N3 C14 C15 C16 170.75(15)
C20 C14 C15 C16 -11.4(2)
C14 C15 C16 C17 -60.28(19)
C15 C16 C17 C18 86.59(16)
C16 C17 C18 C19 -64.65(18)
C17 C18 C19 C20 58.02(18)
N3 C14 C20 C19 -109.60(15)
C15 C14 C20 C19 72.32(18)
C18 C19 C20 C14 -77.02(17)
C9 C10 N1 C11 0.6(2)
C12 C11 N1 C10 -0.7(2)
O4 C13 N2 N3 -9.1(2)
C8 C13 N2 N3 173.66(12)
C20 C14 N3 N2 177.92(12)
C15 C14 N3 N2 -4.1(2)
C13 N2 N3 C14 150.27(14)
